data_7100564
loop_
_publ_author_name
'Polly Arnold'
'Stephen T. Liddle'

_publ_section_title
;
Regioselective C-H activation of lanthanide-bound
N-heterocyclic carbenes
;
_journal_name_full 'Chemical Communications'
_journal_paper_doi 10.1039/b511265f
_journal_year 2005
_chemical_formula_moiety 'C28 H68 N5 Nd Si5'
_chemical_formula_sum 'C28 H68 N5 Nd Si5'
_chemical_formula_weight 759.56
_space_group_IT_number 2
_symmetry_cell_setting triclinic
_symmetry_space_group_name_Hall '-P 1'
_symmetry_space_group_name_H-M 'P -1'
_cell_angle_alpha 108.306(2)
_cell_angle_beta 97.810(2)
_cell_angle_gamma 104.318(2)
_cell_formula_units_Z 2
_cell_length_a 10.9100(10)
_cell_length_b 12.3766(11)
_cell_length_c 17.1729(16)
_cell_measurement_temperature 150(2)
_cell_volume 2074.8(3)
_diffrn_ambient_temperature 150(2)
_exptl_crystal_density_diffrn 1.216
_cod_depositor_comments
;
The following automatic conversions were performed:
'_symmetry_cell_setting' value 'Triclinic' changed to 'triclinic'
according to '/home/saulius/struct/CIF-dictionaries/cif_core.dic'
dictionary named 'cif_core.dic' version 2.4.1 from 2010-06-29.

Automatic conversion script
Id: cif_fix_enum 1527 2010-12-29 10:47:43Z saulius 
;
_cod_database_code 7100564

loop_
_symmetry_equiv_pos_as_xyz
'x, y, z'
'-x, -y, -z'

loop_
_atom_site_label
_atom_site_type_symbol
_atom_site_fract_x
_atom_site_fract_y
_atom_site_fract_z
_atom_site_U_iso_or_equiv
_atom_site_adp_type
_atom_site_occupancy
_atom_site_symmetry_multiplicity
_atom_site_calc_flag
_atom_site_refinement_flags
_atom_site_disorder_assembly
_atom_site_disorder_group
Nd1 Nd 1.627855(15) 0.822795(15) 0.721033(11) 0.03057(6) Uani 1 1 d . A .
N1 N 1.7514(2) 1.1463(2) 0.86241(16) 0.0317(6) Uani 1 1 d . . .
N2 N 1.7668(2) 0.8449(2) 0.63762(17) 0.0329(6) Uani 1 1 d . . .
N3 N 1.8845(2) 1.0906(2) 0.79025(17) 0.0331(6) Uani 1 1 d . . .
C2 C 1.7715(3) 1.0463(3) 0.8111(2) 0.0357(7) Uani 1 1 d . . .
C4 C 1.9346(3) 1.2153(3) 0.8261(2) 0.0331(7) Uani 1 1 d . . .
C5 C 1.8495(3) 1.2479(3) 0.8717(2) 0.0358(7) Uani 1 1 d . . .
H5 H 1.8560 1.3275 0.9047 0.043 Uiso 1 1 calc R . .
C6 C 1.6456(3) 1.1514(3) 0.9090(2) 0.0365(7) Uani 1 1 d . . .
C7 C 1.7057(4) 1.1861(3) 1.0022(2) 0.0477(9) Uani 1 1 d . . .
H7A H 1.7468 1.1269 1.0097 0.072 Uiso 1 1 calc R . .
H7B H 1.6377 1.1887 1.0340 0.072 Uiso 1 1 calc R . .
H7C H 1.7713 1.2651 1.0230 0.072 Uiso 1 1 calc R . .
C8 C 1.5848(4) 1.2440(4) 0.8948(3) 0.0556(11) Uani 1 1 d . . .
H8A H 1.6514 1.3225 0.9156 0.083 Uiso 1 1 calc R . .
H8B H 1.5152 1.2483 0.9251 0.083 Uiso 1 1 calc R . .
H8C H 1.5486 1.2209 0.8343 0.083 Uiso 1 1 calc R . .
C9 C 1.5419(4) 1.0306(3) 0.8765(2) 0.0489(9) Uani 1 1 d . . .
H9A H 1.5033 1.0095 0.8166 0.073 Uiso 1 1 calc R . .
H9B H 1.4742 1.0343 0.9085 0.073 Uiso 1 1 calc R . .
H9C H 1.5811 0.9700 0.8832 0.073 Uiso 1 1 calc R . .
C10 C 1.9573(3) 1.0204(3) 0.7412(3) 0.0468(9) Uani 1 1 d . . .
H10A H 2.0413 1.0338 0.7788 0.056 Uiso 1 1 calc R . .
H10B H 1.9770 1.0513 0.6961 0.056 Uiso 1 1 calc R . .
C11 C 1.8887(3) 0.8861(3) 0.7007(2) 0.0382(8) Uani 1 1 d . . .
H11A H 1.9500 0.8481 0.6741 0.046 Uiso 1 1 calc R . .
H11B H 1.8714 0.8558 0.7463 0.046 Uiso 1 1 calc R . .
C12 C 1.7788(3) 0.8173(3) 0.5496(2) 0.0378(8) Uani 1 1 d . . .
C13 C 1.6437(3) 0.7865(3) 0.4954(2) 0.0472(9) Uani 1 1 d . . .
H13A H 1.5832 0.7224 0.5059 0.071 Uiso 1 1 calc R . .
H13B H 1.6465 0.7598 0.4357 0.071 Uiso 1 1 calc R . .
H13C H 1.6142 0.8574 0.5095 0.071 Uiso 1 1 calc R . .
C14 C 1.8295(4) 0.7096(4) 0.5194(2) 0.0516(10) Uani 1 1 d . . .
H14A H 1.9165 0.7280 0.5540 0.077 Uiso 1 1 calc R . .
H14B H 1.8340 0.6924 0.4603 0.077 Uiso 1 1 calc R . .
H14C H 1.7705 0.6396 0.5245 0.077 Uiso 1 1 calc R . .
C15 C 1.8689(4) 0.9233(4) 0.5354(3) 0.0564(11) Uani 1 1 d . . .
H15A H 1.8424 0.9948 0.5584 0.085 Uiso 1 1 calc R . .
H15B H 1.8628 0.9042 0.4749 0.085 Uiso 1 1 calc R . .
H15C H 1.9588 0.9383 0.5641 0.085 Uiso 1 1 calc R . .
Si1 Si 2.07564(10) 1.31702(8) 0.80682(6) 0.0393(2) Uani 1 1 d . . .
C16 C 2.0957(5) 1.4688(3) 0.8829(3) 0.0670(13) Uani 1 1 d . . .
H16A H 2.1660 1.5277 0.8745 0.100 Uiso 1 1 calc R . .
H16B H 2.1172 1.4703 0.9406 0.100 Uiso 1 1 calc R . .
H16C H 2.0145 1.4883 0.8737 0.100 Uiso 1 1 calc R . .
C17 C 2.2283(4) 1.2795(4) 0.8264(3) 0.0613(11) Uani 1 1 d . . .
H17A H 2.2211 1.2029 0.7833 0.092 Uiso 1 1 calc R . .
H17B H 2.2434 1.2735 0.8823 0.092 Uiso 1 1 calc R . .
H17C H 2.3011 1.3423 0.8241 0.092 Uiso 1 1 calc R . .
C18 C 2.0341(5) 1.3098(4) 0.6964(3) 0.0693(13) Uani 1 1 d . . .
H18A H 1.9484 1.3207 0.6848 0.104 Uiso 1 1 calc R . .
H18B H 2.0323 1.2317 0.6577 0.104 Uiso 1 1 calc R . .
H18C H 2.0996 1.3731 0.6885 0.104 Uiso 1 1 calc R . .
N4 N 1.6928(3) 0.6999(3) 0.78946(9) 0.0425(7) Uani 1 1 d D . .
Si2 Si 1.67757(10) 0.56378(9) 0.71481(7) 0.0403(2) Uani 1 1 d . A .
C19 C 1.8374(4) 0.5508(4) 0.6917(3) 0.0560(10) Uani 1 1 d . . .
H19A H 1.8799 0.6185 0.6766 0.084 Uiso 1 1 calc R A .
H19B H 1.8228 0.4758 0.6446 0.084 Uiso 1 1 calc R . .
H19C H 1.8931 0.5513 0.7417 0.084 Uiso 1 1 calc R . .
C20 C 1.5713(4) 0.5462(3) 0.6126(2) 0.0482(9) Uani 1 1 d . . .
H20A H 1.4834 0.5441 0.6202 0.072 Uiso 1 1 calc R A .
H20B H 1.5675 0.4715 0.5687 0.072 Uiso 1 1 calc R . .
H20C H 1.6077 0.6138 0.5958 0.072 Uiso 1 1 calc R . .
C21 C 1.6005(5) 0.4276(5) 0.7377(4) 0.0875(17) Uani 1 1 d . . .
H21A H 1.6630 0.4183 0.7799 0.131 Uiso 1 1 calc R A .
H21B H 1.5747 0.3569 0.6858 0.131 Uiso 1 1 calc R . .
H21C H 1.5236 0.4365 0.7594 0.131 Uiso 1 1 calc R . .
Si3 Si 1.7786(3) 0.7581(3) 0.89238(10) 0.0491(8) Uani 0.581(6) 1 d PD A 1
C22 C 1.9225(9) 0.8980(9) 0.9234(6) 0.147(7) Uani 0.581(6) 1 d PD A 1
H22A H 1.9961 0.8763 0.9033 0.221 Uiso 0.581(6) 1 calc PR A 1
H22B H 1.9471 0.9372 0.9850 0.221 Uiso 0.581(6) 1 calc PR A 1
H22C H 1.8987 0.9529 0.8981 0.221 Uiso 0.581(6) 1 calc PR A 1
C23 C 1.6721(10) 0.8024(11) 0.9665(7) 0.101(5) Uani 0.581(6) 1 d PD A 1
H23A H 1.6194 0.8451 0.9451 0.152 Uiso 0.581(6) 1 calc PR A 1
H23B H 1.7267 0.8546 1.0225 0.152 Uiso 0.581(6) 1 calc PR A 1
H23C H 1.6148 0.7305 0.9704 0.152 Uiso 0.581(6) 1 calc PR A 1
C24 C 1.8447(15) 0.6480(12) 0.9237(12) 0.138(8) Uani 0.581(6) 1 d PD A 1
H24A H 1.7727 0.5833 0.9249 0.208 Uiso 0.581(6) 1 calc PR A 1
H24B H 1.9034 0.6884 0.9799 0.208 Uiso 0.581(6) 1 calc PR A 1
H24C H 1.8926 0.6146 0.8829 0.208 Uiso 0.581(6) 1 calc PR A 1
Si3A Si 1.7251(5) 0.7086(3) 0.89183(12) 0.0412(9) Uani 0.419(6) 1 d PD A 2
C22A C 1.6132(12) 0.5992(8) 0.9255(7) 0.097(5) Uani 0.419(6) 1 d PD A 2
H22D H 1.5241 0.6019 0.9114 0.145 Uiso 0.419(6) 1 calc PR A 2
H22E H 1.6408 0.6202 0.9865 0.145 Uiso 0.419(6) 1 calc PR A 2
H22F H 1.6161 0.5183 0.8961 0.145 Uiso 0.419(6) 1 calc PR A 2
C23A C 1.7205(12) 0.8604(6) 0.9585(7) 0.050(3) Uani 0.419(6) 1 d PD A 2
H23D H 1.7696 0.9213 0.9397 0.075 Uiso 0.419(6) 1 calc PR A 2
H23E H 1.7594 0.8777 1.0177 0.075 Uiso 0.419(6) 1 calc PR A 2
H23F H 1.6300 0.8609 0.9527 0.075 Uiso 0.419(6) 1 calc PR A 2
C24A C 1.8933(10) 0.7060(15) 0.9243(13) 0.116(9) Uani 0.419(6) 1 d PD A 2
H24D H 1.8967 0.6240 0.9006 0.174 Uiso 0.419(6) 1 calc PR A 2
H24E H 1.9194 0.7347 0.9860 0.174 Uiso 0.419(6) 1 calc PR A 2
H24F H 1.9527 0.7579 0.9036 0.174 Uiso 0.419(6) 1 calc PR A 2
N5 N 1.4077(2) 0.8038(2) 0.67533(17) 0.0317(6) Uani 1 1 d . . .
Si4 Si 1.37709(8) 0.89213(9) 0.62047(6) 0.0347(2) Uani 1 1 d . A .
C25 C 1.5316(3) 1.0147(3) 0.6366(2) 0.0410(8) Uani 1 1 d . . .
H25A H 1.5538 1.0732 0.6943 0.061 Uiso 1 1 calc R A .
H25B H 1.5188 1.0545 0.5964 0.061 Uiso 1 1 calc R . .
H25C H 1.6025 0.9801 0.6276 0.061 Uiso 1 1 calc R . .
C26 C 1.2603(4) 0.9758(4) 0.6579(3) 0.0537(10) Uani 1 1 d . . .
H26A H 1.1731 0.9190 0.6445 0.081 Uiso 1 1 calc R A .
H26B H 1.2579 1.0331 0.6296 0.081 Uiso 1 1 calc R . .
H26C H 1.2892 1.0189 0.7190 0.081 Uiso 1 1 calc R . .
C27 C 1.3080(4) 0.8080(4) 0.5051(2) 0.0485(9) Uani 1 1 d . . .
H27A H 1.3632 0.7602 0.4822 0.073 Uiso 1 1 calc R A .
H27B H 1.3045 0.8646 0.4764 0.073 Uiso 1 1 calc R . .
H27C H 1.2200 0.7549 0.4961 0.073 Uiso 1 1 calc R . .
Si5 Si 1.28428(8) 0.71320(9) 0.69958(6) 0.0387(2) Uani 1 1 d . A .
C28 C 1.1549(4) 0.6058(3) 0.6044(3) 0.0523(10) Uani 1 1 d . . .
H28A H 1.1093 0.6502 0.5793 0.078 Uiso 1 1 calc R A .
H28B H 1.0928 0.5501 0.6210 0.078 Uiso 1 1 calc R . .
H28C H 1.1949 0.5608 0.5630 0.078 Uiso 1 1 calc R . .
C29 C 1.3481(4) 0.6228(5) 0.7552(4) 0.0772(16) Uani 1 1 d . . .
H29A H 1.3769 0.5633 0.7157 0.116 Uiso 1 1 calc R A .
H29B H 1.2790 0.5820 0.7766 0.116 Uiso 1 1 calc R . .
H29C H 1.4216 0.6758 0.8024 0.116 Uiso 1 1 calc R . .
C30 C 1.2013(4) 0.7978(4) 0.7756(2) 0.0528(10) Uani 1 1 d . . .
H30A H 1.2666 0.8561 0.8258 0.079 Uiso 1 1 calc R A .
H30B H 1.1395 0.7416 0.7919 0.079 Uiso 1 1 calc R . .
H30C H 1.1548 0.8396 0.7485 0.079 Uiso 1 1 calc R . .

loop_
_atom_site_aniso_label
_atom_site_aniso_U_11
_atom_site_aniso_U_22
_atom_site_aniso_U_33
_atom_site_aniso_U_23
_atom_site_aniso_U_13
_atom_site_aniso_U_12
Nd1 0.01773(8) 0.02893(9) 0.04397(11) 0.01217(7) 0.00576(7) 0.00746(6)
N1 0.0302(14) 0.0339(14) 0.0320(14) 0.0113(12) 0.0088(11) 0.0115(12)
N2 0.0209(12) 0.0291(13) 0.0471(17) 0.0109(12) 0.0081(12) 0.0087(11)
N3 0.0258(13) 0.0271(13) 0.0422(16) 0.0079(12) 0.0067(12) 0.0074(11)
C2 0.0241(15) 0.0339(17) 0.047(2) 0.0107(15) 0.0062(14) 0.0118(14)
C4 0.0359(17) 0.0279(16) 0.0342(17) 0.0107(14) 0.0066(14) 0.0091(14)
C5 0.0428(19) 0.0293(16) 0.0326(18) 0.0075(14) 0.0095(15) 0.0111(15)
C6 0.0364(18) 0.0427(19) 0.0326(18) 0.0130(15) 0.0134(15) 0.0140(15)
C7 0.053(2) 0.051(2) 0.0334(19) 0.0088(17) 0.0141(17) 0.0141(18)
C8 0.057(2) 0.066(3) 0.065(3) 0.030(2) 0.033(2) 0.037(2)
C9 0.045(2) 0.057(2) 0.039(2) 0.0112(18) 0.0191(17) 0.0102(18)
C10 0.0236(16) 0.0325(18) 0.069(3) 0.0002(17) 0.0138(17) 0.0050(14)
C11 0.0222(15) 0.0296(17) 0.059(2) 0.0084(16) 0.0123(15) 0.0103(13)
C12 0.0320(17) 0.0375(18) 0.052(2) 0.0214(16) 0.0160(16) 0.0143(14)
C13 0.039(2) 0.052(2) 0.049(2) 0.0201(18) 0.0089(17) 0.0087(17)
C14 0.062(3) 0.057(2) 0.047(2) 0.0177(19) 0.024(2) 0.033(2)
C15 0.039(2) 0.063(3) 0.080(3) 0.044(2) 0.018(2) 0.0133(19)
Si1 0.0471(6) 0.0285(5) 0.0407(5) 0.0116(4) 0.0166(5) 0.0064(4)
C16 0.086(3) 0.038(2) 0.069(3) 0.010(2) 0.041(3) 0.005(2)
C17 0.040(2) 0.055(3) 0.077(3) 0.019(2) 0.012(2) 0.0010(19)
C18 0.103(4) 0.060(3) 0.053(3) 0.028(2) 0.031(3) 0.023(3)
N4 0.0397(16) 0.067(2) 0.0359(16) 0.0256(15) 0.0113(13) 0.0319(15)
Si2 0.0371(5) 0.0446(6) 0.0475(6) 0.0287(5) 0.0078(4) 0.0124(4)
C19 0.054(2) 0.059(3) 0.062(3) 0.018(2) 0.015(2) 0.033(2)
C20 0.050(2) 0.047(2) 0.043(2) 0.0216(18) 0.0021(18) 0.0064(18)
C21 0.084(4) 0.086(4) 0.102(4) 0.073(3) 0.000(3) 0.002(3)
Si3 0.0460(14) 0.087(2) 0.0343(11) 0.0329(12) 0.0173(9) 0.0374(14)
C22 0.115(10) 0.192(14) 0.063(6) 0.053(8) -0.038(6) -0.055(9)
C23 0.125(12) 0.177(14) 0.058(6) 0.057(9) 0.045(7) 0.111(11)
C24 0.211(18) 0.146(14) 0.069(9) 0.025(10) -0.026(12) 0.123(13)
Si3A 0.058(2) 0.0461(19) 0.0324(14) 0.0219(12) 0.0158(13) 0.0258(17)
C22A 0.185(16) 0.050(7) 0.050(7) 0.028(6) 0.033(8) 0.010(8)
C23A 0.065(7) 0.047(6) 0.033(6) 0.008(4) 0.007(5) 0.018(5)
C24A 0.105(12) 0.20(2) 0.042(8) -0.003(12) -0.016(8) 0.126(16)
N5 0.0205(12) 0.0409(15) 0.0385(15) 0.0199(13) 0.0093(11) 0.0092(11)
Si4 0.0259(4) 0.0470(5) 0.0414(5) 0.0245(4) 0.0115(4) 0.0161(4)
C25 0.0389(19) 0.045(2) 0.050(2) 0.0257(17) 0.0151(16) 0.0173(16)
C26 0.045(2) 0.076(3) 0.066(3) 0.041(2) 0.022(2) 0.039(2)
C27 0.039(2) 0.069(3) 0.044(2) 0.030(2) 0.0089(17) 0.0147(19)
Si5 0.0210(4) 0.0536(6) 0.0507(6) 0.0308(5) 0.0110(4) 0.0103(4)
C28 0.039(2) 0.045(2) 0.062(3) 0.0133(19) 0.0106(19) 0.0018(17)
C29 0.040(2) 0.113(4) 0.130(4) 0.100(4) 0.038(3) 0.030(2)
C30 0.0330(19) 0.079(3) 0.047(2) 0.026(2) 0.0180(17) 0.0103(19)

loop_
_geom_bond_atom_site_label_1
_geom_bond_atom_site_label_2
_geom_bond_distance
_geom_bond_site_symmetry_2
_geom_bond_publ_flag
Nd1 N2 2.248(3) . ?
Nd1 N5 2.352(2) . ?
Nd1 N4 2.372(2) . ?
Nd1 C2 2.648(3) . ?
Nd1 C11 2.859(3) . ?
Nd1 Si2 3.3530(10) . ?
Nd1 Si4 3.4658(9) . ?
N1 C2 1.363(4) . ?
N1 C5 1.384(4) . ?
N1 C6 1.494(4) . ?
N2 C11 1.458(4) . ?
N2 C12 1.473(4) . ?
N3 C2 1.363(4) . ?
N3 C4 1.397(4) . ?
N3 C10 1.469(4) . ?
C4 C5 1.349(4) . ?
C4 Si1 1.872(3) . ?
C6 C9 1.515(5) . ?
C6 C7 1.524(5) . ?
C6 C8 1.524(5) . ?
C10 C11 1.525(4) . ?
C12 C13 1.521(5) . ?
C12 C14 1.537(5) . ?
C12 C15 1.541(5) . ?
Si1 C17 1.852(4) . ?
Si1 C18 1.856(4) . ?
Si1 C16 1.860(4) . ?
N4 Si3A 1.7087(10) . ?
N4 Si3 1.7136(10) . ?
N4 Si2 1.719(3) . ?
Si2 C21 1.873(4) . ?
Si2 C19 1.874(4) . ?
Si2 C20 1.885(4) . ?
Si3 C24 1.873(5) . ?
Si3 C23 1.884(7) . ?
Si3 C22 1.896(7) . ?
Si3A C24A 1.856(8) . ?
Si3A C22A 1.877(7) . ?
Si3A C23A 1.885(7) . ?
N5 Si4 1.713(3) . ?
N5 Si5 1.716(3) . ?
Si4 C27 1.868(4) . ?
Si4 C25 1.888(4) . ?
Si4 C26 1.889(4) . ?
Si5 C28 1.874(4) . ?
Si5 C29 1.878(4) . ?
Si5 C30 1.884(4) . ?
